data_4516204
loop_
_publ_author_name
'Dutta, Sumit Kumar'
'Dutta, Anirban'
'Das Adhikari, Samrat'
'Pradhan, Narayan'

_publ_section_title
;
 Doping Mn2+ in Single-Crystalline Layered Perovskite Microcrystals
;
_journal_issue 1
_journal_name_full 'ACS Energy Letters'
_journal_page_first 343
_journal_paper_doi 10.1021/acsenergylett.8b02349
_journal_volume 4
_journal_year 2018
_chemical_formula_moiety 'Br2 Pb0.5, C4 H12 N'
_chemical_formula_sum 'C4 H12 Br2 N Pb0.5'
_chemical_formula_weight 337.56
_space_group_crystal_system orthorhombic
_space_group_IT_number 61
_space_group_name_Hall '-P 2ac 2ab'
_space_group_name_H-M_alt 'P b c a'
_atom_sites_solution_hydrogens geom
_atom_sites_solution_primary dual
_audit_creation_date 2018-09-27
_audit_creation_method
;
Olex2 1.2
(compiled 2018.05.29 svn.r3508 for OlexSys, GUI svn.r5506)
;
_cell_angle_alpha 90
_cell_angle_beta 90
_cell_angle_gamma 90
_cell_formula_units_Z 8
_cell_length_a 8.2451(7)
_cell_length_b 8.1375(7)
_cell_length_c 27.463(3)
_cell_measurement_reflns_used 6189
_cell_measurement_temperature 116(2)
_cell_measurement_theta_max 25.72
_cell_measurement_theta_min 2.97
_cell_volume 1842.6(3)
_computing_cell_refinement 'SAINT V8.38A (?, 2016)'
_computing_data_reduction 'SAINT V8.38A (?, 2016)'
_computing_molecular_graphics 'Olex2 (Dolomanov et al., 2009)'
_computing_publication_material 'Olex2 (Dolomanov et al., 2009)'
_computing_structure_refinement 'ShelXL (Sheldrick, 2015)'
_computing_structure_solution 'XT (Sheldrick, 2015)'
_diffrn_ambient_temperature 116.02
_diffrn_measured_fraction_theta_full 0.999
_diffrn_measured_fraction_theta_max 0.998
_diffrn_measurement_device_type 'Bruker APEX-II CCD'
_diffrn_measurement_method '\f and \w scans'
_diffrn_radiation_type MoK\a
_diffrn_radiation_wavelength 0.71073
_diffrn_reflns_av_R_equivalents 0.0706
_diffrn_reflns_av_unetI/netI 0.0435
_diffrn_reflns_Laue_measured_fraction_full 0.999
_diffrn_reflns_Laue_measured_fraction_max 0.998
_diffrn_reflns_limit_h_max 9
_diffrn_reflns_limit_h_min -10
_diffrn_reflns_limit_k_max 9
_diffrn_reflns_limit_k_min -9
_diffrn_reflns_limit_l_max 33
_diffrn_reflns_limit_l_min -33
_diffrn_reflns_number 17028
_diffrn_reflns_point_group_measured_fraction_full 0.999
_diffrn_reflns_point_group_measured_fraction_max 0.998
_diffrn_reflns_theta_full 25.242
_diffrn_reflns_theta_max 25.742
_diffrn_reflns_theta_min 2.882
_diffrn_standards_number 0
_exptl_absorpt_coefficient_mu 17.811
_exptl_absorpt_correction_T_max 0.7453
_exptl_absorpt_correction_T_min 0.4895
_exptl_absorpt_correction_type none
_exptl_crystal_colour Colourless
_exptl_crystal_density_diffrn 2.434
_exptl_crystal_description Block
_exptl_crystal_F_000 1232
_refine_diff_density_max 1.745
_refine_diff_density_min -1.825
_refine_diff_density_rms 0.259
_refine_ls_extinction_method none
_refine_ls_goodness_of_fit_ref 1.233
_refine_ls_hydrogen_treatment constr
_refine_ls_matrix_type full
_refine_ls_number_parameters 72
_refine_ls_number_reflns 1747
_refine_ls_number_restraints 0
_refine_ls_restrained_S_all 1.233
_refine_ls_R_factor_all 0.0540
_refine_ls_R_factor_gt 0.0446
_refine_ls_shift/su_max 0.000
_refine_ls_shift/su_mean 0.000
_refine_ls_structure_factor_coef Fsqd
_refine_ls_weighting_details 'w=1/[\s^2^(Fo^2^)+(0.0310P)^2^+45.4845P] where P=(Fo^2^+2Fc^2^)/3'
_refine_ls_weighting_scheme calc
_refine_ls_wR_factor_gt 0.1232
_refine_ls_wR_factor_ref 0.1286
_reflns_Friedel_coverage 0.000
_reflns_number_gt 1468
_reflns_number_total 1747
_reflns_threshold_expression 'I > 2\s(I)'
_cod_data_source_file nz8b02349_si_006.cif
_cod_data_source_block mo_sumitmatsc270918_0m
_cod_original_formula_sum 'C4 H12 Br2 N Pb0.50'
_cod_database_code 4516204
_shelxl_version_number 2014-3
_shelx_space_group_comment
;
The symmetry employed for this shelxl refinement is uniquely defined
by the following loop, which should always be used as a source of
symmetry information in preference to the above space-group names.
They are only intended as comments.
;
_olex2_refinement_description
;
1. Fixed Uiso
 At 1.2 times of:
  All C(H,H) groups, All N(H,H,H) groups
 At 1.5 times of:
  All C(H,H,H) groups
2.a Secondary CH2 refined with riding coordinates:
 C005(H00D,H00E), C006(H00F,H00G), C007(H00H,H00I)
2.b Idealised Me refined as rotating group:
 N004(H00A,H00B,H00C), C2(H2A,H2B,H2C)
;
_olex2_submission_special_instructions 'No special instructions were received'

loop_
_space_group_symop_operation_xyz
'x, y, z'
'-x+1/2, -y, z+1/2'
'-x, y+1/2, -z+1/2'
'x+1/2, -y+1/2, -z'
'-x, -y, -z'
'x-1/2, y, -z-1/2'
'x, -y-1/2, z-1/2'
'-x-1/2, y-1/2, z'

loop_
_atom_site_label
_atom_site_type_symbol
_atom_site_fract_x
_atom_site_fract_y
_atom_site_fract_z
_atom_site_U_iso_or_equiv
_atom_site_adp_type
_atom_site_occupancy
_atom_site_site_symmetry_order
_atom_site_calc_flag
_atom_site_refinement_flags_posn
_atom_site_refinement_flags_adp
_atom_site_refinement_flags_occupancy
Pb01 Pb 0.5000 1.0000 0.5000 0.0163(2) Uani 1 2 d S T P
Br02 Br 0.69053(13) 0.68974(14) 0.50128(4) 0.0231(3) Uani 1 1 d . . .
Br03 Br 0.53067(14) 1.01796(13) 0.39086(4) 0.0236(3) Uani 1 1 d . . .
N004 N 0.4263(11) 0.5767(11) 0.5894(4) 0.025(2) Uani 1 1 d . . .
H00A H 0.4316 0.5564 0.5568 0.030 Uiso 1 1 calc GR . .
H00B H 0.4537 0.6833 0.5952 0.030 Uiso 1 1 calc GR . .
H00C H 0.3235 0.5581 0.6001 0.030 Uiso 1 1 calc GR . .
C005 C 0.5221(13) 0.4749(15) 0.6688(5) 0.026(3) Uani 1 1 d . . .
H00D H 0.4093 0.4455 0.6775 0.031 Uiso 1 1 calc R . .
H00E H 0.5413 0.5892 0.6797 0.031 Uiso 1 1 calc R . .
C006 C 0.5400(16) 0.4671(15) 0.6153(4) 0.030(3) Uani 1 1 d . . .
H00F H 0.6525 0.4975 0.6065 0.036 Uiso 1 1 calc R . .
H00G H 0.5216 0.3526 0.6044 0.036 Uiso 1 1 calc R . .
C007 C 0.6357(16) 0.3631(18) 0.6956(5) 0.038(3) Uani 1 1 d . . .
H00H H 0.7485 0.3902 0.6861 0.045 Uiso 1 1 calc R . .
H00I H 0.6143 0.2484 0.6855 0.045 Uiso 1 1 calc R . .
C2 C 0.620(2) 0.375(2) 0.7508(5) 0.060(5) Uani 1 1 d . . .
H2A H 0.5052 0.3792 0.7598 0.091 Uiso 1 1 calc GR . .
H2B H 0.6742 0.4756 0.7622 0.091 Uiso 1 1 calc GR . .
H2C H 0.6712 0.2793 0.7659 0.091 Uiso 1 1 calc GR . .

loop_
_atom_site_aniso_label
_atom_site_aniso_U_11
_atom_site_aniso_U_22
_atom_site_aniso_U_33
_atom_site_aniso_U_23
_atom_site_aniso_U_13
_atom_site_aniso_U_12
Pb01 0.0127(3) 0.0134(3) 0.0228(3) 0.0005(2) 0.00024(19) -0.00006(19)
Br02 0.0183(5) 0.0187(6) 0.0323(6) 0.0014(4) 0.0038(4) 0.0059(4)
Br03 0.0216(5) 0.0210(5) 0.0281(6) -0.0011(5) -0.0033(5) -0.0035(4)
N004 0.015(5) 0.021(5) 0.040(6) -0.001(4) -0.005(4) -0.001(4)
C005 0.016(5) 0.028(6) 0.035(7) 0.001(5) -0.002(5) 0.014(5)
C006 0.030(6) 0.029(6) 0.031(7) 0.004(5) -0.008(5) 0.013(6)
C007 0.026(7) 0.045(8) 0.042(8) 0.006(6) -0.007(6) 0.000(6)
C2 0.045(10) 0.104(14) 0.033(8) 0.025(9) 0.003(7) -0.007(9)

loop_
_atom_type_symbol
_atom_type_description
_atom_type_scat_dispersion_real
_atom_type_scat_dispersion_imag
_atom_type_scat_source
C C 0.0033 0.0016 'International Tables Vol C Tables 4.2.6.8 and 6.1.1.4'
H H 0.0000 0.0000 'International Tables Vol C Tables 4.2.6.8 and 6.1.1.4'
Br Br -0.2901 2.4595 'International Tables Vol C Tables 4.2.6.8 and 6.1.1.4'
N N 0.0061 0.0033 'International Tables Vol C Tables 4.2.6.8 and 6.1.1.4'
Pb Pb -3.3944 10.1111 'International Tables Vol C Tables 4.2.6.8 and 6.1.1.4'

loop_
_geom_angle_atom_site_label_1
_geom_angle_atom_site_label_2
_geom_angle_atom_site_label_3
_geom_angle
_geom_angle_site_symmetry_1
_geom_angle_site_symmetry_3
Br02 Pb01 Br02 180.0 5_676 .
Br02 Pb01 Br02 90.719(11) . 4_466
Br02 Pb01 Br02 89.281(11) 5_676 4_466
Br02 Pb01 Br02 90.719(12) 5_676 8_765
Br02 Pb01 Br02 89.281(11) . 8_765
Br02 Pb01 Br02 180.00(4) 8_765 4_466
Br02 Pb01 Br03 94.89(3) 4_466 .
Br02 Pb01 Br03 89.51(3) 5_676 .
Br02 Pb01 Br03 85.11(3) 4_466 5_676
Br02 Pb01 Br03 89.51(3) . 5_676
Br02 Pb01 Br03 90.49(3) . .
Br02 Pb01 Br03 94.89(3) 8_765 5_676
Br02 Pb01 Br03 90.49(3) 5_676 5_676
Br02 Pb01 Br03 85.11(3) 8_765 .
Br03 Pb01 Br03 180.0 5_676 .
Pb01 Br02 Pb01 153.04(4) . 4_566
H00A N004 H00B 109.5 . .
H00A N004 H00C 109.5 . .
H00B N004 H00C 109.5 . .
C006 N004 H00A 109.5 . .
C006 N004 H00B 109.5 . .
C006 N004 H00C 109.5 . .
H00D C005 H00E 107.7 . .
C006 C005 H00D 108.9 . .
C006 C005 H00E 108.9 . .
C006 C005 C007 113.5(10) . .
C007 C005 H00D 108.9 . .
C007 C005 H00E 108.9 . .
N004 C006 C005 113.0(10) . .
N004 C006 H00F 109.0 . .
N004 C006 H00G 109.0 . .
C005 C006 H00F 109.0 . .
C005 C006 H00G 109.0 . .
H00F C006 H00G 107.8 . .
C005 C007 H00H 108.9 . .
C005 C007 H00I 108.9 . .
C005 C007 C2 113.2(12) . .
H00H C007 H00I 107.7 . .
C2 C007 H00H 108.9 . .
C2 C007 H00I 108.9 . .
C007 C2 H2A 109.5 . .
C007 C2 H2B 109.5 . .
C007 C2 H2C 109.5 . .
H2A C2 H2B 109.5 . .
H2A C2 H2C 109.5 . .
H2B C2 H2C 109.5 . .

loop_
_geom_bond_atom_site_label_1
_geom_bond_atom_site_label_2
_geom_bond_distance
_geom_bond_site_symmetry_2
Pb01 Br02 2.9737(11) 5_676
Pb01 Br02 2.9827(11) 4_466
Pb01 Br02 2.9738(11) .
Pb01 Br02 2.9827(11) 8_765
Pb01 Br03 3.0114(12) 5_676
Pb01 Br03 3.0114(12) .
Br02 Pb01 2.9826(11) 4_566
N004 H00A 0.9100 .
N004 H00B 0.9100 .
N004 H00C 0.9100 .
N004 C006 1.478(14) .
C005 H00D 0.9900 .
C005 H00E 0.9900 .
C005 C006 1.479(18) .
C005 C007 1.497(16) .
C006 H00F 0.9900 .
C006 H00G 0.9900 .
C007 H00H 0.9900 .
C007 H00I 0.9900 .
C007 C2 1.525(19) .
C2 H2A 0.9800 .
C2 H2B 0.9800 .
C2 H2C 0.9800 .
